data_4076468
loop_
_publ_author_name
'Sgro, Michael J.'
'Stephan, Douglas W.'

_publ_section_title
;
 Oxidative Addition Reactions of Bis-Aminophosphine and Bis-Phosphinite
 Nickel(0) Pincer Complexes
;
_journal_issue 5
_journal_name_full Organometallics
_journal_page_first 1584
_journal_paper_doi 10.1021/om201229x
_journal_volume 31
_journal_year 2012
_chemical_formula_sum 'C16 H38 N2 Ni P2 S'
_chemical_formula_weight 411.19
_space_group_IT_number 14
_symmetry_cell_setting monoclinic
_symmetry_space_group_name_Hall '-P 2ybc'
_symmetry_space_group_name_H-M 'P 1 21/c 1'
_atom_sites_solution_hydrogens geom
_atom_sites_solution_primary direct
_atom_sites_solution_secondary difmap
_audit_creation_method SHELXL-97
_cell_angle_alpha 90.00
_cell_angle_beta 93.409(4)
_cell_angle_gamma 90.00
_cell_formula_units_Z 8
_cell_length_a 16.6006(17)
_cell_length_b 7.8289(8)
_cell_length_c 32.897(3)
_cell_measurement_reflns_used 4142
_cell_measurement_temperature 150(2)
_cell_measurement_theta_max 26.38
_cell_measurement_theta_min 2.48
_cell_volume 4267.9(7)
_computing_cell_refinement 'Bruker SMART'
_computing_data_collection 'Bruker SMART'
_computing_data_reduction 'Bruker SAINT'
_computing_molecular_graphics 'Bruker SHELXTL'
_computing_publication_material 'Bruker SHELXTL'
_computing_structure_refinement 'SHELXL-97 (Sheldrick, 1997)'
_computing_structure_solution 'SHELXS-97 (Sheldrick, 1990)'
_diffrn_ambient_temperature 150(2)
_diffrn_measured_fraction_theta_full 0.993
_diffrn_measured_fraction_theta_max 0.993
_diffrn_measurement_device_type 'CCD area detector'
_diffrn_measurement_method 'phi and omega scans'
_diffrn_radiation_monochromator graphite
_diffrn_radiation_source 'fine-focus sealed tube'
_diffrn_radiation_type MoK\a
_diffrn_radiation_wavelength 0.71073
_diffrn_reflns_av_R_equivalents 0.0631
_diffrn_reflns_av_sigmaI/netI 0.0775
_diffrn_reflns_limit_h_max 20
_diffrn_reflns_limit_h_min -21
_diffrn_reflns_limit_k_max 10
_diffrn_reflns_limit_k_min -10
_diffrn_reflns_limit_l_max 41
_diffrn_reflns_limit_l_min -42
_diffrn_reflns_number 31682
_diffrn_reflns_theta_full 27.47
_diffrn_reflns_theta_max 27.47
_diffrn_reflns_theta_min 1.69
_exptl_absorpt_coefficient_mu 1.156
_exptl_absorpt_correction_T_max 0.7456
_exptl_absorpt_correction_T_min 0.6457
_exptl_absorpt_correction_type multi-scan
_exptl_absorpt_process_details sadabs
_exptl_crystal_colour yellow
_exptl_crystal_density_diffrn 1.280
_exptl_crystal_density_method 'not measured'
_exptl_crystal_description needle
_exptl_crystal_F_000 1776
_exptl_crystal_size_max 0.20
_exptl_crystal_size_mid 0.11
_exptl_crystal_size_min 0.08
_refine_diff_density_max 0.421
_refine_diff_density_min -0.404
_refine_diff_density_rms 0.085
_refine_ls_extinction_method none
_refine_ls_goodness_of_fit_ref 0.994
_refine_ls_hydrogen_treatment constr
_refine_ls_matrix_type full
_refine_ls_number_parameters 397
_refine_ls_number_reflns 9703
_refine_ls_number_restraints 0
_refine_ls_restrained_S_all 0.994
_refine_ls_R_factor_all 0.0835
_refine_ls_R_factor_gt 0.0442
_refine_ls_shift/su_max 0.001
_refine_ls_shift/su_mean 0.000
_refine_ls_structure_factor_coef Fsqd
_refine_ls_weighting_details 'calc w=1/[\s^2^(Fo^2^)+(0.0332P)^2^+0.0000P] where P=(Fo^2^+2Fc^2^)/3'
_refine_ls_weighting_scheme calc
_refine_ls_wR_factor_gt 0.0803
_refine_ls_wR_factor_ref 0.0919
_reflns_number_gt 6477
_reflns_number_total 9703
_reflns_threshold_expression >2sigma(I)
_cod_data_source_file om201229x_si_016.cif
_cod_data_source_block C16H38N2NiP2S_Complex2
_cod_depositor_comments
;
The following automatic conversions were performed:

'_symmetry_cell_setting' value 'Monoclinic' changed to 'monoclinic'
according to /home/saulius/struct/CIF-dictionaries/cif_core.dic
dictionary named 'cif_core.dic' version 2.4.1 from 2010-06-29.

Automatic conversion script
Id: cif_fix_values 1715 2011-07-08 13:25:40Z adriana 
;
_cod_original_sg_symbol_H-M P2(1)/c
_cod_database_code 4076468

loop_
_symmetry_equiv_pos_as_xyz
'x, y, z'
'-x, y+1/2, -z+1/2'
'-x, -y, -z'
'x, -y-1/2, z-1/2'

loop_
_atom_site_label
_atom_site_type_symbol
_atom_site_fract_x
_atom_site_fract_y
_atom_site_fract_z
_atom_site_U_iso_or_equiv
_atom_site_adp_type
_atom_site_occupancy
_atom_site_symmetry_multiplicity
_atom_site_calc_flag
_atom_site_refinement_flags
Ni1 Ni 0.25146(2) 0.09463(5) 0.124313(10) 0.01661(9) Uani 1 1 d .
Ni2 Ni 0.25786(2) 0.75182(5) 0.374427(11) 0.01808(9) Uani 1 1 d .
S1 S 0.20734(5) -0.02865(11) 0.17906(2) 0.02663(19) Uani 1 1 d .
S2 S 0.37990(5) 0.84614(11) 0.36475(2) 0.02667(19) Uani 1 1 d .
P1 P 0.13876(5) 0.20706(10) 0.10072(2) 0.01977(18) Uani 1 1 d .
P2 P 0.37572(4) 0.03406(10) 0.14480(2) 0.01758(17) Uani 1 1 d .
P3 P 0.19851(5) 0.83960(10) 0.31755(2) 0.01951(17) Uani 1 1 d .
P4 P 0.30049(5) 0.64953(10) 0.43326(2) 0.01980(18) Uani 1 1 d .
N1 N 0.05526(14) 0.1260(3) 0.11941(7) 0.0253(6) Uani 1 1 d .
H1A H 0.0108 0.1875 0.1178 0.030 Uiso 1 1 calc R
N2 N 0.43224(14) 0.1616(3) 0.11791(7) 0.0239(6) Uani 1 1 d .
H2A H 0.4851 0.1666 0.1220 0.029 Uiso 1 1 calc R
N3 N 0.24444(15) 0.9972(3) 0.29376(7) 0.0257(6) Uani 1 1 d .
H3B H 0.2284 1.0210 0.2684 0.031 Uiso 1 1 calc R
N4 N 0.22296(15) 0.5341(3) 0.44926(7) 0.0279(6) Uani 1 1 d .
H4B H 0.2202 0.4995 0.4746 0.034 Uiso 1 1 calc R
C1 C 0.11391(19) 0.1992(4) 0.04506(9) 0.0296(8) Uani 1 1 d .
H1B H 0.1600 0.2502 0.0311 0.035 Uiso 1 1 calc R
C2 C 0.13108(19) 0.4340(4) 0.11471(9) 0.0284(7) Uani 1 1 d .
H2B H 0.0740 0.4709 0.1084 0.034 Uiso 1 1 calc R
C3 C 0.41386(18) -0.1820(4) 0.13510(8) 0.0240(7) Uani 1 1 d .
H3A H 0.4736 -0.1794 0.1410 0.029 Uiso 1 1 calc R
C4 C 0.40670(18) 0.0709(4) 0.19861(8) 0.0230(7) Uani 1 1 d .
H4A H 0.3740 -0.0072 0.2152 0.028 Uiso 1 1 calc R
C5 C 0.05324(18) -0.0423(4) 0.13830(9) 0.0265(7) Uani 1 1 d .
H5A H 0.0779 -0.1267 0.1204 0.032 Uiso 1 1 calc R
H5B H -0.0036 -0.0762 0.1412 0.032 Uiso 1 1 calc R
C6 C 0.09741(17) -0.0451(4) 0.17930(9) 0.0275(7) Uani 1 1 d .
H6A H 0.0839 -0.1526 0.1932 0.033 Uiso 1 1 calc R
H6B H 0.0774 0.0505 0.1956 0.033 Uiso 1 1 calc R
C7 C 0.38844(17) 0.2645(4) 0.08710(9) 0.0242(7) Uani 1 1 d .
H7A H 0.4195 0.2709 0.0624 0.029 Uiso 1 1 calc R
H7B H 0.3816 0.3820 0.0975 0.029 Uiso 1 1 calc R
C8 C 0.30599(17) 0.1856(4) 0.07647(8) 0.0218(7) Uani 1 1 d .
H8A H 0.3124 0.0914 0.0568 0.026 Uiso 1 1 calc R
H8B H 0.2708 0.2730 0.0628 0.026 Uiso 1 1 calc R
C9 C 0.0370(2) 0.2967(5) 0.03107(11) 0.0467(10) Uani 1 1 d .
H9A H 0.0283 0.2876 0.0014 0.070 Uiso 1 1 calc R
H9B H 0.0429 0.4172 0.0388 0.070 Uiso 1 1 calc R
H9C H -0.0092 0.2475 0.0441 0.070 Uiso 1 1 calc R
C10 C 0.1069(2) 0.0113(5) 0.03269(9) 0.0400(9) Uani 1 1 d .
H10A H 0.0940 0.0033 0.0033 0.060 Uiso 1 1 calc R
H10B H 0.0640 -0.0430 0.0473 0.060 Uiso 1 1 calc R
H10C H 0.1583 -0.0466 0.0396 0.060 Uiso 1 1 calc R
C11 C 0.1496(2) 0.4540(4) 0.16051(10) 0.0404(9) Uani 1 1 d .
H11A H 0.1450 0.5746 0.1680 0.061 Uiso 1 1 calc R
H11B H 0.2045 0.4139 0.1677 0.061 Uiso 1 1 calc R
H11C H 0.1111 0.3864 0.1752 0.061 Uiso 1 1 calc R
C12 C 0.1860(2) 0.5511(4) 0.09100(10) 0.0390(9) Uani 1 1 d .
H12A H 0.1790 0.6696 0.0997 0.058 Uiso 1 1 calc R
H12B H 0.1715 0.5413 0.0618 0.058 Uiso 1 1 calc R
H12C H 0.2424 0.5169 0.0964 0.058 Uiso 1 1 calc R
C13 C 0.3990(2) -0.2268(4) 0.09001(9) 0.0329(8) Uani 1 1 d .
H13A H 0.4197 -0.3417 0.0851 0.049 Uiso 1 1 calc R
H13B H 0.4268 -0.1441 0.0734 0.049 Uiso 1 1 calc R
H13C H 0.3409 -0.2233 0.0826 0.049 Uiso 1 1 calc R
C14 C 0.3799(2) -0.3170(4) 0.16274(9) 0.0343(8) Uani 1 1 d .
H14A H 0.4022 -0.4291 0.1563 0.051 Uiso 1 1 calc R
H14B H 0.3210 -0.3201 0.1585 0.051 Uiso 1 1 calc R
H14C H 0.3948 -0.2888 0.1912 0.051 Uiso 1 1 calc R
C15 C 0.3858(2) 0.2539(4) 0.21019(10) 0.0371(9) Uani 1 1 d .
H15A H 0.4021 0.2735 0.2389 0.056 Uiso 1 1 calc R
H15B H 0.3275 0.2716 0.2058 0.056 Uiso 1 1 calc R
H15C H 0.4144 0.3340 0.1932 0.056 Uiso 1 1 calc R
C16 C 0.49599(19) 0.0335(5) 0.20989(9) 0.0361(8) Uani 1 1 d .
H16A H 0.5076 0.0557 0.2390 0.054 Uiso 1 1 calc R
H16B H 0.5298 0.1073 0.1939 0.054 Uiso 1 1 calc R
H16C H 0.5076 -0.0865 0.2040 0.054 Uiso 1 1 calc R
C17 C 0.09552(18) 0.9256(4) 0.32258(9) 0.0265(7) Uani 1 1 d .
H17A H 0.0618 0.8333 0.3340 0.032 Uiso 1 1 calc R
C18 C 0.18994(18) 0.6753(4) 0.27714(8) 0.0239(7) Uani 1 1 d .
H18A H 0.1675 0.7324 0.2518 0.029 Uiso 1 1 calc R
C19 C 0.32165(19) 0.8014(4) 0.47558(9) 0.0293(8) Uani 1 1 d .
H19A H 0.3194 0.7365 0.5017 0.035 Uiso 1 1 calc R
C20 C 0.38690(18) 0.5020(4) 0.43455(8) 0.0233(7) Uani 1 1 d .
H20A H 0.4360 0.5685 0.4281 0.028 Uiso 1 1 calc R
C21 C 0.30980(19) 1.0967(4) 0.31320(9) 0.0311(8) Uani 1 1 d .
H21A H 0.2914 1.1452 0.3389 0.037 Uiso 1 1 calc R
H21B H 0.3221 1.1933 0.2952 0.037 Uiso 1 1 calc R
C22 C 0.38630(18) 0.9962(4) 0.32267(9) 0.0295(8) Uani 1 1 d .
H22A H 0.4310 1.0771 0.3293 0.035 Uiso 1 1 calc R
H22B H 0.3997 0.9321 0.2980 0.035 Uiso 1 1 calc R
C23 C 0.16054(18) 0.4966(4) 0.41727(9) 0.0274(7) Uani 1 1 d .
H23A H 0.1083 0.4746 0.4293 0.033 Uiso 1 1 calc R
H23B H 0.1754 0.3943 0.4017 0.033 Uiso 1 1 calc R
C24 C 0.15395(17) 0.6511(4) 0.38960(8) 0.0255(7) Uani 1 1 d .
H24A H 0.1230 0.7405 0.4032 0.031 Uiso 1 1 calc R
H24B H 0.1225 0.6184 0.3643 0.031 Uiso 1 1 calc R
C25 C 0.1012(2) 1.0729(4) 0.35330(9) 0.0376(9) Uani 1 1 d .
H25A H 0.0472 1.1198 0.3566 0.056 Uiso 1 1 calc R
H25B H 0.1362 1.1626 0.3434 0.056 Uiso 1 1 calc R
H25C H 0.1237 1.0306 0.3796 0.056 Uiso 1 1 calc R
C26 C 0.0541(2) 0.9849(5) 0.28235(9) 0.0388(9) Uani 1 1 d .
H26A H 0.0001 1.0282 0.2872 0.058 Uiso 1 1 calc R
H26B H 0.0496 0.8886 0.2633 0.058 Uiso 1 1 calc R
H26C H 0.0861 1.0759 0.2707 0.058 Uiso 1 1 calc R
C27 C 0.1332(2) 0.5280(4) 0.28630(10) 0.0411(9) Uani 1 1 d .
H27A H 0.1314 0.4465 0.2637 0.062 Uiso 1 1 calc R
H27B H 0.0789 0.5729 0.2897 0.062 Uiso 1 1 calc R
H27C H 0.1530 0.4703 0.3114 0.062 Uiso 1 1 calc R
C28 C 0.27392(19) 0.6085(4) 0.26860(9) 0.0352(8) Uani 1 1 d .
H28A H 0.2691 0.5221 0.2470 0.053 Uiso 1 1 calc R
H28B H 0.2990 0.5574 0.2934 0.053 Uiso 1 1 calc R
H28C H 0.3074 0.7033 0.2599 0.053 Uiso 1 1 calc R
C29 C 0.2540(2) 0.9367(5) 0.47446(10) 0.0458(10) Uani 1 1 d .
H29A H 0.2642 1.0178 0.4969 0.069 Uiso 1 1 calc R
H29B H 0.2019 0.8803 0.4774 0.069 Uiso 1 1 calc R
H29C H 0.2528 0.9979 0.4484 0.069 Uiso 1 1 calc R
C30 C 0.4042(2) 0.8864(4) 0.47543(10) 0.0360(9) Uani 1 1 d .
H30A H 0.4113 0.9636 0.4988 0.054 Uiso 1 1 calc R
H30B H 0.4080 0.9515 0.4502 0.054 Uiso 1 1 calc R
H30C H 0.4464 0.7987 0.4772 0.054 Uiso 1 1 calc R
C31 C 0.3711(2) 0.3679(4) 0.40114(9) 0.0324(8) Uani 1 1 d .
H31A H 0.4167 0.2882 0.4013 0.049 Uiso 1 1 calc R
H31B H 0.3650 0.4247 0.3746 0.049 Uiso 1 1 calc R
H31C H 0.3217 0.3050 0.4061 0.049 Uiso 1 1 calc R
C32 C 0.40363(19) 0.4153(4) 0.47587(9) 0.0330(8) Uani 1 1 d .
H32A H 0.4503 0.3391 0.4746 0.049 Uiso 1 1 calc R
H32B H 0.3563 0.3488 0.4827 0.049 Uiso 1 1 calc R
H32C H 0.4151 0.5024 0.4968 0.049 Uiso 1 1 calc R

loop_
_atom_site_aniso_label
_atom_site_aniso_U_11
_atom_site_aniso_U_22
_atom_site_aniso_U_33
_atom_site_aniso_U_23
_atom_site_aniso_U_13
_atom_site_aniso_U_12
Ni1 0.01351(19) 0.0211(2) 0.0152(2) 0.00227(15) 0.00053(15) -0.00031(16)
Ni2 0.01458(19) 0.0252(2) 0.0143(2) 0.00135(15) -0.00028(15) -0.00044(16)
S1 0.0187(4) 0.0396(5) 0.0216(4) 0.0101(3) 0.0013(3) -0.0023(4)
S2 0.0162(4) 0.0379(5) 0.0259(4) 0.0082(4) 0.0009(3) -0.0012(4)
P1 0.0148(4) 0.0243(4) 0.0201(4) 0.0030(3) 0.0001(3) 0.0000(3)
P2 0.0151(4) 0.0197(4) 0.0178(4) 0.0029(3) 0.0000(3) -0.0009(3)
P3 0.0180(4) 0.0246(4) 0.0159(4) 0.0011(3) 0.0002(3) 0.0013(3)
P4 0.0158(4) 0.0282(4) 0.0153(4) 0.0014(3) -0.0003(3) -0.0020(3)
N1 0.0142(13) 0.0292(15) 0.0329(15) 0.0064(11) 0.0040(11) 0.0023(11)
N2 0.0144(13) 0.0311(15) 0.0260(14) 0.0079(11) -0.0009(11) -0.0038(12)
N3 0.0257(15) 0.0319(15) 0.0188(14) 0.0093(11) -0.0031(11) -0.0024(12)
N4 0.0220(14) 0.0460(17) 0.0158(13) 0.0098(12) 0.0010(11) -0.0070(13)
C1 0.0221(17) 0.044(2) 0.0225(18) 0.0082(15) -0.0023(14) -0.0023(16)
C2 0.0215(17) 0.0234(18) 0.040(2) 0.0018(14) 0.0021(15) 0.0056(14)
C3 0.0217(16) 0.0227(16) 0.0276(18) 0.0024(13) 0.0011(14) 0.0016(14)
C4 0.0234(17) 0.0267(17) 0.0186(16) 0.0036(12) -0.0011(13) -0.0040(14)
C5 0.0206(17) 0.0302(18) 0.0290(18) 0.0012(14) 0.0029(14) -0.0011(14)
C6 0.0218(17) 0.0328(19) 0.0288(18) 0.0080(14) 0.0076(14) -0.0018(14)
C7 0.0244(17) 0.0209(16) 0.0278(18) 0.0066(13) 0.0052(14) -0.0004(14)
C8 0.0162(15) 0.0281(17) 0.0216(16) 0.0063(13) 0.0042(13) 0.0008(13)
C9 0.038(2) 0.060(3) 0.040(2) 0.0130(19) -0.0150(18) 0.003(2)
C10 0.034(2) 0.062(3) 0.0243(18) -0.0082(17) -0.0023(16) -0.0048(19)
C11 0.048(2) 0.029(2) 0.046(2) -0.0094(16) 0.0077(19) -0.0008(17)
C12 0.037(2) 0.0230(19) 0.058(2) 0.0053(16) 0.0125(18) 0.0021(16)
C13 0.044(2) 0.0258(18) 0.030(2) -0.0002(14) 0.0088(16) 0.0010(16)
C14 0.046(2) 0.0223(18) 0.035(2) 0.0035(14) 0.0055(17) -0.0009(16)
C15 0.046(2) 0.032(2) 0.031(2) -0.0071(15) -0.0101(17) 0.0003(17)
C16 0.0275(19) 0.053(2) 0.0260(19) 0.0084(16) -0.0127(15) -0.0045(17)
C17 0.0207(17) 0.0370(19) 0.0221(17) 0.0072(14) 0.0040(14) 0.0055(15)
C18 0.0256(17) 0.0308(18) 0.0145(16) -0.0019(13) -0.0062(13) 0.0007(15)
C19 0.0306(19) 0.039(2) 0.0183(17) -0.0025(14) -0.0013(14) -0.0026(16)
C20 0.0208(16) 0.0286(18) 0.0206(16) 0.0020(13) 0.0018(13) -0.0008(14)
C21 0.036(2) 0.0255(18) 0.0313(19) 0.0088(14) 0.0011(16) -0.0059(16)
C22 0.0237(17) 0.035(2) 0.0303(19) 0.0069(14) 0.0026(15) -0.0106(15)
C23 0.0202(17) 0.039(2) 0.0230(17) 0.0021(14) 0.0003(14) -0.0074(15)
C24 0.0171(16) 0.040(2) 0.0191(16) 0.0036(14) -0.0013(13) -0.0042(14)
C25 0.043(2) 0.038(2) 0.033(2) -0.0011(16) 0.0117(17) 0.0125(17)
C26 0.0272(19) 0.060(3) 0.0296(19) 0.0082(17) 0.0009(15) 0.0150(18)
C27 0.044(2) 0.045(2) 0.035(2) -0.0153(17) 0.0006(17) -0.0154(19)
C28 0.034(2) 0.041(2) 0.0309(19) -0.0138(15) 0.0040(16) 0.0058(17)
C29 0.043(2) 0.058(3) 0.037(2) -0.0209(18) 0.0019(18) 0.008(2)
C30 0.037(2) 0.039(2) 0.0303(19) -0.0020(15) -0.0083(16) -0.0073(17)
C31 0.034(2) 0.032(2) 0.0312(19) 0.0002(14) 0.0050(16) 0.0067(16)
C32 0.0293(19) 0.037(2) 0.0323(19) 0.0097(15) -0.0029(15) 0.0042(16)

loop_
_atom_type_symbol
_atom_type_description
_atom_type_scat_dispersion_real
_atom_type_scat_dispersion_imag
_atom_type_scat_source
C C 0.0033 0.0016 'International Tables Vol C Tables 4.2.6.8 and 6.1.1.4'
H H 0.0000 0.0000 'International Tables Vol C Tables 4.2.6.8 and 6.1.1.4'
N N 0.0061 0.0033 'International Tables Vol C Tables 4.2.6.8 and 6.1.1.4'
P P 0.1023 0.0942 'International Tables Vol C Tables 4.2.6.8 and 6.1.1.4'
S S 0.1246 0.1234 'International Tables Vol C Tables 4.2.6.8 and 6.1.1.4'
Ni Ni 0.3393 1.1124 'International Tables Vol C Tables 4.2.6.8 and 6.1.1.4'

loop_
_geom_angle_atom_site_label_1
_geom_angle_atom_site_label_2
_geom_angle_atom_site_label_3
_geom_angle
C8 Ni1 P1 89.72(9)
C8 Ni1 P2 81.74(9)
P1 Ni1 P2 167.79(3)
C8 Ni1 S1 171.55(9)
P1 Ni1 S1 98.54(3)
P2 Ni1 S1 90.36(3)
C24 Ni2 P3 89.19(9)
C24 Ni2 P4 82.63(9)
P3 Ni2 P4 171.82(3)
C24 Ni2 S2 172.48(9)
P3 Ni2 S2 98.26(3)
P4 Ni2 S2 89.92(3)
C6 S1 Ni1 114.44(10)
C22 S2 Ni2 114.98(10)
N1 P1 C2 101.69(13)
N1 P1 C1 102.10(13)
C2 P1 C1 105.32(14)
N1 P1 Ni1 115.48(9)
C2 P1 Ni1 111.91(11)
C1 P1 Ni1 118.46(10)
N2 P2 C4 106.51(13)
N2 P2 C3 104.42(13)
C4 P2 C3 103.42(13)
N2 P2 Ni1 104.96(9)
C4 P2 Ni1 117.95(10)
C3 P2 Ni1 118.32(10)
N3 P3 C18 101.23(13)
N3 P3 C17 102.87(13)
C18 P3 C17 106.55(14)
N3 P3 Ni2 116.17(9)
C18 P3 Ni2 114.23(10)
C17 P3 Ni2 114.28(9)
N4 P4 C20 105.39(13)
N4 P4 C19 102.97(13)
C20 P4 C19 105.86(14)
N4 P4 Ni2 105.18(9)
C20 P4 Ni2 117.64(9)
C19 P4 Ni2 118.09(11)
C5 N1 P1 122.6(2)
C7 N2 P2 115.41(19)
C21 N3 P3 122.7(2)
C23 N4 P4 113.91(18)
C10 C1 C9 110.5(3)
C10 C1 P1 107.7(2)
C9 C1 P1 114.3(2)
C11 C2 C12 110.4(3)
C11 C2 P1 109.4(2)
C12 C2 P1 113.4(2)
C14 C3 C13 112.0(3)
C14 C3 P2 113.0(2)
C13 C3 P2 110.0(2)
C15 C4 C16 110.5(3)
C15 C4 P2 109.5(2)
C16 C4 P2 114.5(2)
N1 C5 C6 112.0(2)
C5 C6 S1 115.49(19)
N2 C7 C8 109.9(2)
C7 C8 Ni1 114.1(2)
C26 C17 C25 110.5(3)
C26 C17 P3 113.76(19)
C25 C17 P3 108.1(2)
C27 C18 C28 110.9(3)
C27 C18 P3 113.9(2)
C28 C18 P3 109.7(2)
C30 C19 C29 110.7(3)
C30 C19 P4 114.2(2)
C29 C19 P4 108.5(2)
C32 C20 C31 110.4(3)
C32 C20 P4 113.52(19)
C31 C20 P4 108.3(2)
N3 C21 C22 114.1(3)
C21 C22 S2 114.0(2)
N4 C23 C24 107.2(2)
C23 C24 Ni2 115.8(2)

loop_
_geom_bond_atom_site_label_1
_geom_bond_atom_site_label_2
_geom_bond_distance
Ni1 C8 1.993(3)
Ni1 P1 2.1690(9)
Ni1 P2 2.1837(9)
Ni1 S1 2.2064(8)
Ni2 C24 1.987(3)
Ni2 P3 2.1735(8)
Ni2 P4 2.1737(8)
Ni2 S2 2.1973(9)
S1 C6 1.830(3)
S2 C22 1.823(3)
P1 N1 1.674(2)
P1 C2 1.842(3)
P1 C1 1.854(3)
P2 N2 1.661(2)
P2 C4 1.836(3)
P2 C3 1.841(3)
P3 N3 1.670(2)
P3 C18 1.849(3)
P3 C17 1.854(3)
P4 N4 1.682(2)
P4 C20 1.840(3)
P4 C19 1.848(3)
N1 C5 1.458(4)
N2 C7 1.455(4)
N3 C21 1.453(4)
N4 C23 1.462(4)
C1 C10 1.528(5)
C1 C9 1.534(4)
C2 C11 1.528(4)
C2 C12 1.537(4)
C3 C14 1.524(4)
C3 C13 1.530(4)
C4 C15 1.528(4)
C4 C16 1.535(4)
C5 C6 1.497(4)
C7 C8 1.523(4)
C17 C26 1.527(4)
C17 C25 1.533(4)
C18 C27 1.530(4)
C18 C28 1.530(4)
C19 C30 1.524(4)
C19 C29 1.543(4)
C20 C32 1.530(4)
C20 C31 1.531(4)
C21 C22 1.511(4)
C23 C24 1.514(4)
